data_4125713
loop_
_publ_author_name
'Liu, Yang'
'Deng, Liang'

_publ_section_title
;
 Mode of Activation of Cobalt(II) Amides for Catalytic Hydrosilylation of
 Alkenes with Tertiary Silanes.
;
_journal_issue 5
_journal_name_full 'Journal of the American Chemical Society'
_journal_page_first 1798
_journal_page_last 1801
_journal_paper_doi 10.1021/jacs.6b12938
_journal_volume 139
_journal_year 2017
_chemical_formula_moiety 'C25 H52 Co N4 Si4'
_chemical_formula_sum 'C25 H52 Co N4 Si4'
_chemical_formula_weight 579.99
_chemical_name_systematic
;
 ?
;
_space_group_crystal_system triclinic
_space_group_IT_number 2
_space_group_name_Hall '-P 1'
_space_group_name_H-M_alt 'P -1'
_symmetry_space_group_name_Hall '-P 1'
_symmetry_space_group_name_H-M 'P -1'
_atom_sites_solution_hydrogens geom
_atom_sites_solution_primary direct
_audit_creation_date 2016-02-24
_audit_creation_method
;
Olex2 1.2
(compiled 2014.07.22 svn.r2960 for OlexSys, GUI svn.r4862)
;
_cell_angle_alpha 81.077(2)
_cell_angle_beta 86.856(2)
_cell_angle_gamma 66.166(2)
_cell_formula_units_Z 2
_cell_length_a 8.8549(9)
_cell_length_b 10.1984(10)
_cell_length_c 20.531(2)
_cell_measurement_reflns_used 4913
_cell_measurement_temperature 130
_cell_measurement_theta_max 30.026
_cell_measurement_theta_min 2.288
_cell_volume 1675.4(3)
_computing_cell_refinement 'SAINT v7.68A (Bruker, 2009)'
_computing_data_reduction 'SAINT v7.68A (Bruker, 2009)'
_computing_molecular_graphics 'Olex2 (Dolomanov et al., 2009)'
_computing_publication_material 'Olex2 (Dolomanov et al., 2009)'
_computing_structure_refinement 'XL (Sheldrick, 2008)'
_computing_structure_solution 'ShelXS (Sheldrick, 2008)'
_diffrn_ambient_temperature 130
_diffrn_measured_fraction_theta_full 0.998
_diffrn_measured_fraction_theta_max 0.984
_diffrn_measurement_device_type 'Bruker APEX-II CCD'
_diffrn_measurement_method '\f and \w scans'
_diffrn_radiation_monochromator graphite
_diffrn_radiation_type MoK\a
_diffrn_radiation_wavelength 0.71073
_diffrn_reflns_av_R_equivalents 0.0228
_diffrn_reflns_av_unetI/netI 0.0470
_diffrn_reflns_Laue_measured_fraction_full 0.998
_diffrn_reflns_Laue_measured_fraction_max 0.984
_diffrn_reflns_limit_h_max 12
_diffrn_reflns_limit_h_min -12
_diffrn_reflns_limit_k_max 14
_diffrn_reflns_limit_k_min -14
_diffrn_reflns_limit_l_max 29
_diffrn_reflns_limit_l_min -29
_diffrn_reflns_number 17064
_diffrn_reflns_point_group_measured_fraction_full 0.998
_diffrn_reflns_point_group_measured_fraction_max 0.984
_diffrn_reflns_theta_full 26.000
_diffrn_reflns_theta_max 30.669
_diffrn_reflns_theta_min 2.008
_diffrn_standards_number 0
_exptl_absorpt_coefficient_mu 0.674
_exptl_absorpt_correction_T_max 0.7461
_exptl_absorpt_correction_T_min 0.6704
_exptl_absorpt_correction_type multi-scan
_exptl_absorpt_process_details
;
SADABS-2008/1 (Bruker,2008) was used for absorption correction.
wR2(int) was 0.0395 before and 0.0319 after correction.
The Ratio of minimum to maximum transmission is 0.8985.
The \l/2 correction factor is 0.0015.
;
_exptl_crystal_colour green
_exptl_crystal_density_diffrn 1.150
_exptl_crystal_description block
_exptl_crystal_F_000 626
_exptl_crystal_size_max 0.22
_exptl_crystal_size_mid 0.18
_exptl_crystal_size_min 0.15
_refine_diff_density_max 0.389
_refine_diff_density_min -0.381
_refine_diff_density_rms 0.064
_refine_ls_extinction_method none
_refine_ls_goodness_of_fit_ref 1.038
_refine_ls_hydrogen_treatment constr
_refine_ls_matrix_type full
_refine_ls_number_parameters 323
_refine_ls_number_reflns 10216
_refine_ls_number_restraints 0
_refine_ls_restrained_S_all 1.038
_refine_ls_R_factor_all 0.0566
_refine_ls_R_factor_gt 0.0368
_refine_ls_shift/su_max 0.006
_refine_ls_shift/su_mean 0.000
_refine_ls_structure_factor_coef Fsqd
_refine_ls_weighting_details 'w=1/[\s^2^(Fo^2^)+(0.0430P)^2^+0.0529P] where P=(Fo^2^+2Fc^2^)/3'
_refine_ls_weighting_scheme calc
_refine_ls_wR_factor_gt 0.0847
_refine_ls_wR_factor_ref 0.0926
_reflns_Friedel_coverage 0.000
_reflns_number_gt 7777
_reflns_number_total 10216
_reflns_threshold_expression 'I > 2\s(I)'
_cod_data_source_file ja6b12938_si_002.cif
_cod_data_source_block 5
_cod_database_code 4125713
_shelxl_version_number 2014-3
_shelx_space_group_comment
;
The symmetry employed for this shelxl refinement is uniquely defined
by the following loop, which should always be used as a source of
symmetry information in preference to the above space-group names.
They are only intended as comments.
;
_shelx_estimated_absorpt_t_max 0.906
_shelx_estimated_absorpt_t_min 0.866
_olex2_refinement_description
;
1. Fixed Uiso
 At 1.2 times of:
  All C(H) groups
 At 1.5 times of:
  All C(H,H,H) groups
2.a Aromatic/amide H refined with riding coordinates:
 C2(H2), C3(H3), C7(H7), C9(H9)
2.b Idealised Me refined as rotating group:
 C4(H4A,H4B,H4C), C11(H11A,H11B,H11C), C12(H12A,H12B,H12C), C13(H13A,H13B,
 H13C), C14(H14A,H14B,H14C), C15(H15A,H15B,H15C), C16(H16A,H16B,H16C), C17(H17A,
 H17B,H17C), C18(H18A,H18B,H18C), C19(H19A,H19B,H19C), C20(H20A,H20B,H20C),
 C21(H21A,H21B,H21C), C22(H22A,H22B,H22C), C23(H23A,H23B,H23C), C24(H24A,H24B,
 H24C), C25(H25A,H25B,H25C)
;
_olex2_submission_special_instructions 'No special instructions were received'

loop_
_space_group_symop_operation_xyz
'x, y, z'
'-x, -y, -z'

loop_
_atom_site_label
_atom_site_type_symbol
_atom_site_fract_x
_atom_site_fract_y
_atom_site_fract_z
_atom_site_U_iso_or_equiv
_atom_site_adp_type
_atom_site_occupancy
_atom_site_site_symmetry_order
_atom_site_calc_flag
_atom_site_refinement_flags_posn
Co1 Co 0.45407(3) 0.43532(2) 0.26482(2) 0.01655(6) Uani 1 1 d .
Si1 Si 0.25103(6) 0.37271(5) 0.38062(2) 0.02209(10) Uani 1 1 d .
Si2 Si 0.61824(6) 0.18872(5) 0.38975(2) 0.02084(10) Uani 1 1 d .
Si3 Si 0.42769(5) 0.28047(5) 0.14927(2) 0.01921(9) Uani 1 1 d .
Si4 Si 0.71241(5) 0.37521(5) 0.15280(2) 0.01954(10) Uani 1 1 d .
N1 N 0.44764(16) 0.32385(15) 0.35053(6) 0.0203(3) Uani 1 1 d .
N2 N 0.53463(16) 0.36132(15) 0.18319(6) 0.0190(3) Uani 1 1 d .
N3 N 0.42214(17) 0.69919(15) 0.32442(7) 0.0214(3) Uani 1 1 d .
N4 N 0.23627(16) 0.77426(14) 0.24910(7) 0.0199(3) Uani 1 1 d .
C1 C 0.36592(19) 0.65224(17) 0.27628(7) 0.0187(3) Uani 1 1 d .
C2 C 0.3312(2) 0.84404(19) 0.32766(9) 0.0273(4) Uani 1 1 d .
H2 H 0.3477 0.8995 0.3575 0.033 Uiso 1 1 calc R
C3 C 0.2145(2) 0.89160(19) 0.28025(9) 0.0275(4) Uani 1 1 d .
H3 H 0.1327 0.9873 0.2701 0.033 Uiso 1 1 calc R
C4 C 0.5625(2) 0.6079(2) 0.36800(9) 0.0285(4) Uani 1 1 d .
H4A H 0.5293 0.5452 0.4014 0.043 Uiso 1 1 calc GR
H4B H 0.5990 0.6693 0.3897 0.043 Uiso 1 1 calc GR
H4C H 0.6533 0.5480 0.3421 0.043 Uiso 1 1 calc GR
C5 C 0.1383(2) 0.78645(17) 0.19249(8) 0.0203(3) Uani 1 1 d .
C6 C -0.0224(2) 0.79638(18) 0.20161(9) 0.0237(3) Uani 1 1 d .
C7 C -0.1132(2) 0.80848(19) 0.14578(9) 0.0272(4) Uani 1 1 d .
H7 H -0.2222 0.8125 0.1511 0.033 Uiso 1 1 calc R
C8 C -0.0488(2) 0.81479(19) 0.08262(9) 0.0289(4) Uani 1 1 d .
C9 C 0.1085(2) 0.81379(19) 0.07563(8) 0.0261(4) Uani 1 1 d .
H9 H 0.1515 0.8231 0.0326 0.031 Uiso 1 1 calc R
C10 C 0.2052(2) 0.79959(18) 0.12971(8) 0.0226(3) Uani 1 1 d .
C11 C 0.3731(2) 0.8031(2) 0.12045(9) 0.0309(4) Uani 1 1 d .
H11A H 0.4578 0.7072 0.1364 0.046 Uiso 1 1 calc GR
H11B H 0.3806 0.8748 0.1454 0.046 Uiso 1 1 calc GR
H11C H 0.3904 0.8295 0.0735 0.046 Uiso 1 1 calc GR
C12 C -0.1481(3) 0.8227(2) 0.02355(11) 0.0404(5) Uani 1 1 d .
H12A H -0.1140 0.7256 0.0114 0.061 Uiso 1 1 calc GR
H12B H -0.1291 0.8871 -0.0136 0.061 Uiso 1 1 calc GR
H12C H -0.2657 0.8606 0.0345 0.061 Uiso 1 1 calc GR
C13 C -0.1037(2) 0.8044(2) 0.26840(9) 0.0309(4) Uani 1 1 d .
H13A H -0.1540 0.9055 0.2763 0.046 Uiso 1 1 calc GR
H13B H -0.0207 0.7468 0.3027 0.046 Uiso 1 1 calc GR
H13C H -0.1893 0.7662 0.2695 0.046 Uiso 1 1 calc GR
C14 C 0.1008(2) 0.4323(2) 0.31022(9) 0.0299(4) Uani 1 1 d .
H14A H 0.1264 0.4997 0.2766 0.045 Uiso 1 1 calc GR
H14B H -0.0116 0.4809 0.3263 0.045 Uiso 1 1 calc GR
H14C H 0.1090 0.3476 0.2909 0.045 Uiso 1 1 calc GR
C15 C 0.1926(2) 0.5242(2) 0.43137(10) 0.0352(4) Uani 1 1 d .
H15A H 0.2651 0.4920 0.4702 0.053 Uiso 1 1 calc GR
H15B H 0.0777 0.5514 0.4455 0.053 Uiso 1 1 calc GR
H15C H 0.2045 0.6079 0.4048 0.053 Uiso 1 1 calc GR
C16 C 0.2110(2) 0.2227(2) 0.43398(10) 0.0375(5) Uani 1 1 d .
H16A H 0.2311 0.1435 0.4086 0.056 Uiso 1 1 calc GR
H16B H 0.0961 0.2597 0.4487 0.056 Uiso 1 1 calc GR
H16C H 0.2851 0.1868 0.4724 0.056 Uiso 1 1 calc GR
C17 C 0.6189(2) 0.00409(19) 0.39145(9) 0.0289(4) Uani 1 1 d .
H17A H 0.5358 -0.0076 0.4226 0.043 Uiso 1 1 calc GR
H17B H 0.7282 -0.0699 0.4053 0.043 Uiso 1 1 calc GR
H17C H 0.5931 -0.0068 0.3473 0.043 Uiso 1 1 calc GR
C18 C 0.8138(2) 0.1847(2) 0.34868(10) 0.0330(4) Uani 1 1 d .
H18A H 0.8088 0.1774 0.3019 0.049 Uiso 1 1 calc GR
H18B H 0.9078 0.1009 0.3697 0.049 Uiso 1 1 calc GR
H18C H 0.8272 0.2738 0.3529 0.049 Uiso 1 1 calc GR
C19 C 0.6362(2) 0.2100(2) 0.47815(9) 0.0327(4) Uani 1 1 d .
H19A H 0.6452 0.3022 0.4797 0.049 Uiso 1 1 calc GR
H19B H 0.7348 0.1299 0.4984 0.049 Uiso 1 1 calc GR
H19C H 0.5380 0.2091 0.5023 0.049 Uiso 1 1 calc GR
C20 C 0.4043(3) 0.1333(2) 0.21054(9) 0.0322(4) Uani 1 1 d .
H20A H 0.5119 0.0520 0.2188 0.048 Uiso 1 1 calc GR
H20B H 0.3273 0.1001 0.1930 0.048 Uiso 1 1 calc GR
H20C H 0.3613 0.1709 0.2519 0.048 Uiso 1 1 calc GR
C21 C 0.5325(2) 0.1900(2) 0.07613(9) 0.0300(4) Uani 1 1 d .
H21A H 0.5346 0.2637 0.0397 0.045 Uiso 1 1 calc GR
H21B H 0.4716 0.1371 0.0624 0.045 Uiso 1 1 calc GR
H21C H 0.6458 0.1222 0.0883 0.045 Uiso 1 1 calc GR
C22 C 0.2174(2) 0.4155(2) 0.12058(9) 0.0264(4) Uani 1 1 d .
H22A H 0.1580 0.4649 0.1574 0.040 Uiso 1 1 calc GR
H22B H 0.1560 0.3655 0.1045 0.040 Uiso 1 1 calc GR
H22C H 0.2281 0.4869 0.0848 0.040 Uiso 1 1 calc GR
C23 C 0.7687(2) 0.4878(2) 0.20292(9) 0.0271(4) Uani 1 1 d .
H23A H 0.6780 0.5838 0.2011 0.041 Uiso 1 1 calc GR
H23B H 0.8688 0.4983 0.1851 0.041 Uiso 1 1 calc GR
H23C H 0.7887 0.4404 0.2488 0.041 Uiso 1 1 calc GR
C24 C 0.6976(3) 0.4628(2) 0.06460(9) 0.0328(4) Uani 1 1 d .
H24A H 0.6928 0.3965 0.0357 0.049 Uiso 1 1 calc GR
H24B H 0.7947 0.4849 0.0537 0.049 Uiso 1 1 calc GR
H24C H 0.5976 0.5526 0.0583 0.049 Uiso 1 1 calc GR
C25 C 0.8945(2) 0.1946(2) 0.15700(10) 0.0329(4) Uani 1 1 d .
H25A H 0.8926 0.1341 0.1988 0.049 Uiso 1 1 calc GR
H25B H 0.9972 0.2098 0.1541 0.049 Uiso 1 1 calc GR
H25C H 0.8881 0.1461 0.1202 0.049 Uiso 1 1 calc GR

loop_
_atom_site_aniso_label
_atom_site_aniso_U_11
_atom_site_aniso_U_22
_atom_site_aniso_U_33
_atom_site_aniso_U_23
_atom_site_aniso_U_13
_atom_site_aniso_U_12
Co1 0.01820(10) 0.01721(11) 0.01377(10) -0.00264(8) -0.00009(7) -0.00646(8)
Si1 0.0221(2) 0.0261(2) 0.0182(2) -0.00244(18) 0.00172(17) -0.01027(19)
Si2 0.0224(2) 0.0230(2) 0.0159(2) -0.00004(17) -0.00177(16) -0.00866(18)
Si3 0.0222(2) 0.0194(2) 0.0165(2) -0.00414(17) -0.00011(16) -0.00830(18)
Si4 0.0182(2) 0.0203(2) 0.0178(2) -0.00079(17) 0.00181(16) -0.00619(17)
N1 0.0220(7) 0.0218(7) 0.0159(6) -0.0009(5) 0.0001(5) -0.0082(6)
N2 0.0191(6) 0.0226(7) 0.0154(6) -0.0049(5) 0.0021(5) -0.0080(5)
N3 0.0251(7) 0.0221(7) 0.0197(7) -0.0052(5) 0.0001(5) -0.0112(6)
N4 0.0240(7) 0.0162(6) 0.0185(6) -0.0033(5) 0.0009(5) -0.0069(5)
C1 0.0199(7) 0.0203(8) 0.0159(7) -0.0027(6) 0.0015(6) -0.0083(6)
C2 0.0366(10) 0.0221(9) 0.0262(9) -0.0101(7) 0.0007(7) -0.0126(8)
C3 0.0336(9) 0.0197(8) 0.0292(9) -0.0091(7) 0.0022(7) -0.0088(7)
C4 0.0295(9) 0.0319(10) 0.0250(9) -0.0052(7) -0.0058(7) -0.0120(8)
C5 0.0245(8) 0.0141(7) 0.0195(7) -0.0021(6) -0.0034(6) -0.0046(6)
C6 0.0251(8) 0.0172(8) 0.0262(8) -0.0019(6) 0.0009(6) -0.0062(7)
C7 0.0247(8) 0.0210(8) 0.0348(10) -0.0033(7) -0.0047(7) -0.0078(7)
C8 0.0347(10) 0.0184(8) 0.0301(9) -0.0037(7) -0.0093(7) -0.0060(7)
C9 0.0330(9) 0.0214(8) 0.0194(8) -0.0049(6) -0.0004(7) -0.0053(7)
C10 0.0262(8) 0.0163(8) 0.0223(8) -0.0030(6) 0.0001(6) -0.0054(6)
C11 0.0269(9) 0.0367(11) 0.0257(9) -0.0042(8) 0.0056(7) -0.0102(8)
C12 0.0456(12) 0.0366(11) 0.0375(11) -0.0087(9) -0.0150(9) -0.0119(10)
C13 0.0287(9) 0.0331(10) 0.0302(10) -0.0045(8) 0.0063(7) -0.0125(8)
C14 0.0231(8) 0.0340(10) 0.0305(9) -0.0041(8) -0.0036(7) -0.0089(8)
C15 0.0339(10) 0.0427(12) 0.0314(10) -0.0153(9) 0.0104(8) -0.0157(9)
C16 0.0331(10) 0.0432(12) 0.0362(11) 0.0055(9) 0.0041(8) -0.0197(9)
C17 0.0337(9) 0.0247(9) 0.0251(9) -0.0013(7) 0.0003(7) -0.0092(8)
C18 0.0237(9) 0.0335(10) 0.0344(10) 0.0039(8) 0.0000(7) -0.0070(8)
C19 0.0389(10) 0.0370(11) 0.0226(9) -0.0034(8) -0.0073(7) -0.0151(9)
C20 0.0483(11) 0.0273(10) 0.0265(9) -0.0012(7) -0.0022(8) -0.0214(9)
C21 0.0334(9) 0.0309(10) 0.0252(9) -0.0127(8) -0.0002(7) -0.0093(8)
C22 0.0242(8) 0.0293(9) 0.0268(9) -0.0063(7) -0.0025(7) -0.0108(7)
C23 0.0222(8) 0.0322(10) 0.0286(9) -0.0027(7) -0.0010(7) -0.0130(7)
C24 0.0440(11) 0.0299(10) 0.0228(9) -0.0001(7) 0.0050(8) -0.0149(9)
C25 0.0243(9) 0.0292(10) 0.0376(11) -0.0026(8) 0.0041(8) -0.0040(8)

loop_
_atom_type_symbol
_atom_type_description
_atom_type_scat_dispersion_real
_atom_type_scat_dispersion_imag
_atom_type_scat_source
C C 0.0033 0.0016 'International Tables Vol C Tables 4.2.6.8 and 6.1.1.4'
H H 0.0000 0.0000 'International Tables Vol C Tables 4.2.6.8 and 6.1.1.4'
Co Co 0.3494 0.9721 'International Tables Vol C Tables 4.2.6.8 and 6.1.1.4'
N N 0.0061 0.0033 'International Tables Vol C Tables 4.2.6.8 and 6.1.1.4'
Si Si 0.0817 0.0704 'International Tables Vol C Tables 4.2.6.8 and 6.1.1.4'

loop_
_geom_angle_atom_site_label_1
_geom_angle_atom_site_label_2
_geom_angle_atom_site_label_3
_geom_angle
N1 Co1 C1 108.15(6)
N2 Co1 N1 127.27(6)
N2 Co1 C1 124.54(6)
N1 Si1 C14 109.45(8)
N1 Si1 C15 112.54(8)
N1 Si1 C16 114.89(8)
C14 Si1 C15 108.52(9)
C14 Si1 C16 105.00(9)
C15 Si1 C16 106.00(10)
N1 Si2 C17 112.69(8)
N1 Si2 C18 111.70(8)
N1 Si2 C19 112.65(8)
C17 Si2 C19 106.33(9)
C18 Si2 C17 106.73(9)
C18 Si2 C19 106.29(9)
N2 Si3 C20 110.85(8)
N2 Si3 C21 113.82(8)
N2 Si3 C22 111.16(7)
C20 Si3 C21 105.30(9)
C22 Si3 C20 108.67(9)
C22 Si3 C21 106.73(8)
N2 Si4 C23 109.06(7)
N2 Si4 C24 114.49(8)
N2 Si4 C25 113.24(8)
C23 Si4 C24 106.87(9)
C23 Si4 C25 106.96(9)
C24 Si4 C25 105.79(9)
Si1 N1 Co1 112.22(7)
Si2 N1 Co1 123.78(7)
Si2 N1 Si1 123.98(8)
Si3 N2 Co1 117.39(7)
Si4 N2 Co1 116.83(7)
Si4 N2 Si3 125.72(8)
C1 N3 C2 112.05(14)
C1 N3 C4 124.48(14)
C2 N3 C4 123.47(14)
C1 N4 C3 111.25(14)
C1 N4 C5 126.11(13)
C3 N4 C5 122.53(14)
N3 C1 Co1 122.57(11)
N3 C1 N4 103.25(13)
N4 C1 Co1 133.63(11)
N3 C2 H2 126.7
C3 C2 N3 106.63(15)
C3 C2 H2 126.7
N4 C3 H3 126.6
C2 C3 N4 106.81(15)
C2 C3 H3 126.6
N3 C4 H4A 109.5
N3 C4 H4B 109.5
N3 C4 H4C 109.5
H4A C4 H4B 109.5
H4A C4 H4C 109.5
H4B C4 H4C 109.5
C6 C5 N4 119.44(14)
C6 C5 C10 122.09(15)
C10 C5 N4 118.26(15)
C5 C6 C7 117.78(16)
C5 C6 C13 122.34(16)
C7 C6 C13 119.75(16)
C6 C7 H7 119.0
C8 C7 C6 121.95(17)
C8 C7 H7 119.0
C7 C8 C12 120.58(18)
C9 C8 C7 118.16(16)
C9 C8 C12 121.26(18)
C8 C9 H9 118.9
C8 C9 C10 122.13(16)
C10 C9 H9 118.9
C5 C10 C11 121.44(15)
C9 C10 C5 117.66(16)
C9 C10 C11 120.88(15)
C10 C11 H11A 109.5
C10 C11 H11B 109.5
C10 C11 H11C 109.5
H11A C11 H11B 109.5
H11A C11 H11C 109.5
H11B C11 H11C 109.5
C8 C12 H12A 109.5
C8 C12 H12B 109.5
C8 C12 H12C 109.5
H12A C12 H12B 109.5
H12A C12 H12C 109.5
H12B C12 H12C 109.5
C6 C13 H13A 109.5
C6 C13 H13B 109.5
C6 C13 H13C 109.5
H13A C13 H13B 109.5
H13A C13 H13C 109.5
H13B C13 H13C 109.5
Si1 C14 H14A 109.5
Si1 C14 H14B 109.5
Si1 C14 H14C 109.5
H14A C14 H14B 109.5
H14A C14 H14C 109.5
H14B C14 H14C 109.5
Si1 C15 H15A 109.5
Si1 C15 H15B 109.5
Si1 C15 H15C 109.5
H15A C15 H15B 109.5
H15A C15 H15C 109.5
H15B C15 H15C 109.5
Si1 C16 H16A 109.5
Si1 C16 H16B 109.5
Si1 C16 H16C 109.5
H16A C16 H16B 109.5
H16A C16 H16C 109.5
H16B C16 H16C 109.5
Si2 C17 H17A 109.5
Si2 C17 H17B 109.5
Si2 C17 H17C 109.5
H17A C17 H17B 109.5
H17A C17 H17C 109.5
H17B C17 H17C 109.5
Si2 C18 H18A 109.5
Si2 C18 H18B 109.5
Si2 C18 H18C 109.5
H18A C18 H18B 109.5
H18A C18 H18C 109.5
H18B C18 H18C 109.5
Si2 C19 H19A 109.5
Si2 C19 H19B 109.5
Si2 C19 H19C 109.5
H19A C19 H19B 109.5
H19A C19 H19C 109.5
H19B C19 H19C 109.5
Si3 C20 H20A 109.5
Si3 C20 H20B 109.5
Si3 C20 H20C 109.5
H20A C20 H20B 109.5
H20A C20 H20C 109.5
H20B C20 H20C 109.5
Si3 C21 H21A 109.5
Si3 C21 H21B 109.5
Si3 C21 H21C 109.5
H21A C21 H21B 109.5
H21A C21 H21C 109.5
H21B C21 H21C 109.5
Si3 C22 H22A 109.5
Si3 C22 H22B 109.5
Si3 C22 H22C 109.5
H22A C22 H22B 109.5
H22A C22 H22C 109.5
H22B C22 H22C 109.5
Si4 C23 H23A 109.5
Si4 C23 H23B 109.5
Si4 C23 H23C 109.5
H23A C23 H23B 109.5
H23A C23 H23C 109.5
H23B C23 H23C 109.5
Si4 C24 H24A 109.5
Si4 C24 H24B 109.5
Si4 C24 H24C 109.5
H24A C24 H24B 109.5
H24A C24 H24C 109.5
H24B C24 H24C 109.5
Si4 C25 H25A 109.5
Si4 C25 H25B 109.5
Si4 C25 H25C 109.5
H25A C25 H25B 109.5
H25A C25 H25C 109.5
H25B C25 H25C 109.5

loop_
_geom_bond_atom_site_label_1
_geom_bond_atom_site_label_2
_geom_bond_distance
Co1 N1 1.9528(14)
Co1 N2 1.9270(13)
Co1 C1 2.0747(16)
Si1 N1 1.7138(14)
Si1 C14 1.8743(18)
Si1 C15 1.8796(19)
Si1 C16 1.882(2)
Si2 N1 1.7135(14)
Si2 C17 1.8755(19)
Si2 C18 1.8722(18)
Si2 C19 1.8839(18)
Si3 N2 1.7155(14)
Si3 C20 1.8749(19)
Si3 C21 1.8846(17)
Si3 C22 1.8728(17)
Si4 N2 1.7125(14)
Si4 C23 1.8741(18)
Si4 C24 1.8772(19)
Si4 C25 1.8883(18)
N3 C1 1.359(2)
N3 C2 1.378(2)
N3 C4 1.463(2)
N4 C1 1.370(2)
N4 C3 1.384(2)
N4 C5 1.448(2)
C2 H2 0.9500
C2 C3 1.345(2)
C3 H3 0.9500
C4 H4A 0.9800
C4 H4B 0.9800
C4 H4C 0.9800
C5 C6 1.389(2)
C5 C10 1.399(2)
C6 C7 1.398(2)
C6 C13 1.512(2)
C7 H7 0.9500
C7 C8 1.390(3)
C8 C9 1.388(3)
C8 C12 1.510(3)
C9 H9 0.9500
C9 C10 1.393(2)
C10 C11 1.503(2)
C11 H11A 0.9800
C11 H11B 0.9800
C11 H11C 0.9800
C12 H12A 0.9800
C12 H12B 0.9800
C12 H12C 0.9800
C13 H13A 0.9800
C13 H13B 0.9800
C13 H13C 0.9800
C14 H14A 0.9800
C14 H14B 0.9800
C14 H14C 0.9800
C15 H15A 0.9800
C15 H15B 0.9800
C15 H15C 0.9800
C16 H16A 0.9800
C16 H16B 0.9800
C16 H16C 0.9800
C17 H17A 0.9800
C17 H17B 0.9800
C17 H17C 0.9800
C18 H18A 0.9800
C18 H18B 0.9800
C18 H18C 0.9800
C19 H19A 0.9800
C19 H19B 0.9800
C19 H19C 0.9800
C20 H20A 0.9800
C20 H20B 0.9800
C20 H20C 0.9800
C21 H21A 0.9800
C21 H21B 0.9800
C21 H21C 0.9800
C22 H22A 0.9800
C22 H22B 0.9800
C22 H22C 0.9800
C23 H23A 0.9800
C23 H23B 0.9800
C23 H23C 0.9800
C24 H24A 0.9800
C24 H24B 0.9800
C24 H24C 0.9800
C25 H25A 0.9800
C25 H25B 0.9800
C25 H25C 0.9800

loop_
_geom_torsion_atom_site_label_1
_geom_torsion_atom_site_label_2
_geom_torsion_atom_site_label_3
_geom_torsion_atom_site_label_4
_geom_torsion
N3 C2 C3 N4 0.21(19)
N4 C5 C6 C7 179.80(15)
N4 C5 C6 C13 3.9(2)
N4 C5 C10 C9 -178.90(14)
N4 C5 C10 C11 -0.8(2)
C1 N3 C2 C3 -0.4(2)
C1 N4 C3 C2 0.0(2)
C1 N4 C5 C6 107.38(18)
C1 N4 C5 C10 -77.7(2)
C2 N3 C1 Co1 -172.21(11)
C2 N3 C1 N4 0.39(18)
C3 N4 C1 Co1 171.12(13)
C3 N4 C1 N3 -0.26(17)
C3 N4 C5 C6 -76.9(2)
C3 N4 C5 C10 98.05(19)
C4 N3 C1 Co1 7.8(2)
C4 N3 C1 N4 -179.60(14)
C4 N3 C2 C3 179.61(16)
C5 N4 C1 Co1 -12.7(2)
C5 N4 C1 N3 175.92(14)
C5 N4 C3 C2 -176.30(15)
C5 C6 C7 C8 -1.8(3)
C6 C5 C10 C9 -4.1(2)
C6 C5 C10 C11 173.97(16)
C6 C7 C8 C9 -2.2(3)
C6 C7 C8 C12 177.90(17)
C7 C8 C9 C10 3.2(3)
C8 C9 C10 C5 -0.1(3)
C8 C9 C10 C11 -178.27(17)
C10 C5 C6 C7 5.1(2)
C10 C5 C6 C13 -170.77(16)
C12 C8 C9 C10 -176.88(17)
C13 C6 C7 C8 174.13(17)
C14 Si1 N1 Co1 31.44(10)
C14 Si1 N1 Si2 -146.54(10)
C15 Si1 N1 Co1 -89.31(10)
C15 Si1 N1 Si2 92.71(12)
C16 Si1 N1 Co1 149.25(9)
C16 Si1 N1 Si2 -28.73(13)
C17 Si2 N1 Co1 -109.49(10)
C17 Si2 N1 Si1 68.26(12)
C18 Si2 N1 Co1 10.66(13)
C18 Si2 N1 Si1 -171.59(10)
C19 Si2 N1 Co1 130.20(10)
C19 Si2 N1 Si1 -52.05(13)
C20 Si3 N2 Co1 -53.73(11)
C20 Si3 N2 Si4 123.23(11)
C21 Si3 N2 Co1 -172.20(8)
C21 Si3 N2 Si4 4.75(13)
C22 Si3 N2 Co1 67.25(10)
C22 Si3 N2 Si4 -115.80(10)
C23 Si4 N2 Co1 -8.37(11)
C23 Si4 N2 Si3 174.66(10)
C24 Si4 N2 Co1 -128.02(9)
C24 Si4 N2 Si3 55.01(13)
C25 Si4 N2 Co1 110.59(10)
C25 Si4 N2 Si3 -66.38(12)
